data_4035671
loop_
_publ_author_name
'Azizi, Mahboobeh'
'Nasr-Esfahani, Mahboobeh'
'Mohammadpoor-Baltork, Iraj'
'Moghadam, Majid'
'Mirkhani, Valiollah'
'Tangestaninejad, Shahram'
'Kia, Reza'

_publ_section_title
;
 Synthesis of Quinolines and Pyrido[3,2- g or 2,3- g]quinolines Catalyzed
 by Heterogeneous Propylphosphonium Tetrachloroindate Ionic Liquid.
;
_journal_issue 23
_journal_name_full 'The Journal of organic chemistry'
_journal_page_first 14743
_journal_page_last 14750
_journal_paper_doi 10.1021/acs.joc.8b02261
_journal_volume 83
_journal_year 2018
_chemical_formula_moiety 'C21 H13 Cl2 N'
_chemical_formula_sum 'C21 H13 Cl2 N'
_chemical_formula_weight 350.22
_space_group_crystal_system triclinic
_space_group_IT_number 2
_space_group_name_Hall '-P 1'
_space_group_name_H-M_alt 'P -1'
_atom_sites_solution_hydrogens geom
_audit_creation_method SHELXL-2014/7
_cell_angle_alpha 115.42(3)
_cell_angle_beta 92.81(3)
_cell_angle_gamma 96.49(3)
_cell_formula_units_Z 4
_cell_length_a 9.1673(18)
_cell_length_b 13.916(3)
_cell_length_c 14.952(3)
_cell_measurement_reflns_used 546
_cell_measurement_temperature 296(2)
_cell_measurement_theta_max 26.75
_cell_measurement_theta_min 2.45
_cell_volume 1701.6(8)
_computing_cell_refinement 'X-Area 1.43 (Stoe & Cie GmbH, 2005)'
_computing_data_collection 'X-Area 1.43 (Stoe & Cie GmbH, 2005)'
_computing_data_reduction 'X-Area 1.43 (Stoe & Cie GmbH, 2005)'
_computing_molecular_graphics SHELXTL
_computing_publication_material 'SHELXTL, PLATON (Spek, 2009)'
_computing_structure_refinement SHELXTL
_computing_structure_solution 'SHELXTL (Sheldrick, 2008)'
_diffrn_ambient_temperature 296(2)
_diffrn_measured_fraction_theta_full 0.955
_diffrn_measured_fraction_theta_max 0.952
_diffrn_measurement_device_type 'stoe ipds 2t'
_diffrn_measurement_method '\w scan'
_diffrn_radiation_type MoK\a
_diffrn_radiation_wavelength 0.71073
_diffrn_reflns_av_R_equivalents 0.0510
_diffrn_reflns_av_unetI/netI 0.1756
_diffrn_reflns_Laue_measured_fraction_full 0.955
_diffrn_reflns_Laue_measured_fraction_max 0.952
_diffrn_reflns_limit_h_max 9
_diffrn_reflns_limit_h_min -11
_diffrn_reflns_limit_k_max 16
_diffrn_reflns_limit_k_min -16
_diffrn_reflns_limit_l_max 17
_diffrn_reflns_limit_l_min -18
_diffrn_reflns_number 11546
_diffrn_reflns_point_group_measured_fraction_full 0.955
_diffrn_reflns_point_group_measured_fraction_max 0.952
_diffrn_reflns_theta_full 25.242
_diffrn_reflns_theta_max 25.500
_diffrn_reflns_theta_min 2.573
_diffrn_source sealed-tube
_exptl_absorpt_coefficient_mu 0.382
_exptl_absorpt_correction_type multi-scan
_exptl_crystal_colour yellow
_exptl_crystal_density_diffrn 1.367
_exptl_crystal_description block
_exptl_crystal_F_000 720
_exptl_crystal_size_max 0.150
_exptl_crystal_size_mid 0.120
_exptl_crystal_size_min 0.060
_exptl_transmission_factor_max 1.000
_exptl_transmission_factor_min 0.998
_refine_diff_density_max 0.266
_refine_diff_density_min -0.187
_refine_diff_density_rms 0.030
_refine_ls_extinction_method none
_refine_ls_goodness_of_fit_ref 0.460
_refine_ls_hydrogen_treatment constr
_refine_ls_matrix_type full
_refine_ls_number_parameters 433
_refine_ls_number_reflns 6030
_refine_ls_number_restraints 0
_refine_ls_restrained_S_all 0.460
_refine_ls_R_factor_all 0.1463
_refine_ls_R_factor_gt 0.0350
_refine_ls_shift/su_max 0.000
_refine_ls_shift/su_mean 0.000
_refine_ls_structure_factor_coef Fsqd
_refine_ls_weighting_details 'w=1/[\s^2^(Fo^2^)+(0.0771P)^2^] where P=(Fo^2^+2Fc^2^)/3'
_refine_ls_weighting_scheme calc
_refine_ls_wR_factor_gt 0.0756
_refine_ls_wR_factor_ref 0.1055
_reflns_Friedel_coverage 0.000
_reflns_number_gt 1882
_reflns_number_total 6030
_reflns_threshold_expression 'I > 2\s(I)'
_cod_data_source_file jo8b02261_si_002.cif
_cod_data_source_block az2
_cod_original_cell_volume 1701.7(7)
_cod_database_code 4035671
_shelx_shelxl_version_number 2014/7
_shelx_space_group_comment
;
The symmetry employed for this shelxl refinement is uniquely defined
by the following loop, which should always be used as a source of
symmetry information in preference to the above space-group names.
They are only intended as comments.
;
_shelx_estimated_absorpt_t_min 0.945
_shelx_estimated_absorpt_t_max 0.977

loop_
_space_group_symop_operation_xyz
'x, y, z'
'-x, -y, -z'

loop_
_atom_site_label
_atom_site_type_symbol
_atom_site_fract_x
_atom_site_fract_y
_atom_site_fract_z
_atom_site_U_iso_or_equiv
_atom_site_adp_type
_atom_site_occupancy
_atom_site_site_symmetry_order
_atom_site_calc_flag
_atom_site_refinement_flags_posn
_atom_site_refinement_flags_adp
C1 C 0.4845(4) 0.5645(3) 0.3213(3) 0.0589(10) Uani 1 1 d . .
H1 H 0.4471 0.4994 0.2673 0.071 Uiso 1 1 calc R U
C2 C 0.5848(4) 0.6346(3) 0.3075(3) 0.0609(10) Uani 1 1 d . .
H2 H 0.6156 0.6177 0.2449 0.073 Uiso 1 1 calc R U
C3 C 0.6421(4) 0.7328(3) 0.3883(3) 0.0536(9) Uani 1 1 d . .
C4 C 0.5991(4) 0.7587(2) 0.4795(3) 0.0506(9) Uani 1 1 d . .
H4 H 0.6388 0.8242 0.5322 0.061 Uiso 1 1 calc R U
C5 C 0.4938(4) 0.6869(2) 0.4959(2) 0.0457(8) Uani 1 1 d . .
C6 C 0.4352(4) 0.5871(3) 0.4147(2) 0.0487(9) Uani 1 1 d . .
C7 C 0.2893(4) 0.5329(2) 0.5115(3) 0.0496(9) Uani 1 1 d . .
C8 C 0.3435(4) 0.6304(2) 0.5962(2) 0.0530(9) Uani 1 1 d . .
H8 H 0.3099 0.6425 0.6573 0.064 Uiso 1 1 calc R U
C9 C 0.4446(4) 0.7074(2) 0.5900(2) 0.0522(9) Uani 1 1 d . .
C10 C 0.1773(4) 0.4500(3) 0.5182(3) 0.0528(9) Uani 1 1 d . .
C11 C 0.1130(4) 0.4658(3) 0.6037(3) 0.0694(11) Uani 1 1 d . .
H11 H 0.1408 0.5303 0.6605 0.083 Uiso 1 1 calc R U
C12 C 0.0076(5) 0.3879(3) 0.6075(3) 0.0795(12) Uani 1 1 d . .
H12 H -0.0349 0.4009 0.6661 0.095 Uiso 1 1 calc R U
C13 C -0.0334(5) 0.2926(4) 0.5255(4) 0.0842(14) Uani 1 1 d . .
H13 H -0.1027 0.2400 0.5282 0.101 Uiso 1 1 calc R U
C14 C 0.0275(5) 0.2744(3) 0.4391(3) 0.0804(13) Uani 1 1 d . .
H14 H -0.0026 0.2102 0.3824 0.096 Uiso 1 1 calc R U
C15 C 0.1348(4) 0.3519(3) 0.4356(3) 0.0694(11) Uani 1 1 d . .
H15 H 0.1785 0.3376 0.3773 0.083 Uiso 1 1 calc R U
C16 C 0.5003(4) 0.8089(3) 0.6816(3) 0.0594(10) Uani 1 1 d . .
C17 C 0.5939(5) 0.8001(3) 0.7552(3) 0.0839(14) Uani 1 1 d . .
H17 H 0.6225 0.7345 0.7453 0.101 Uiso 1 1 calc R U
C18 C 0.6422(6) 0.8938(5) 0.8437(3) 0.1054(17) Uani 1 1 d . .
H18 H 0.7035 0.8908 0.8936 0.126 Uiso 1 1 calc R U
C19 C 0.5986(6) 0.9901(4) 0.8563(4) 0.1083(19) Uani 1 1 d . .
H19 H 0.6308 1.0510 0.9156 0.130 Uiso 1 1 calc R U
C20 C 0.5099(6) 0.9997(3) 0.7852(4) 0.0919(15) Uani 1 1 d . .
H20 H 0.4832 1.0660 0.7957 0.110 Uiso 1 1 calc R U
C21 C 0.4607(5) 0.9084(3) 0.6969(3) 0.0714(12) Uani 1 1 d . .
C22 C 0.8948(5) 0.6249(3) -0.1666(3) 0.0752(12) Uani 1 1 d . .
H22 H 0.8359 0.5722 -0.2224 0.090 Uiso 1 1 calc R U
C23 C 0.9845(5) 0.7051(3) -0.1752(3) 0.0842(13) Uani 1 1 d . .
H23 H 0.9869 0.7067 -0.2367 0.101 Uiso 1 1 calc R U
C24 C 1.0726(5) 0.7847(3) -0.0918(3) 0.0739(12) Uani 1 1 d . .
C25 C 1.0710(4) 0.7849(3) -0.0013(3) 0.0656(11) Uani 1 1 d . .
H25 H 1.1304 0.8388 0.0534 0.079 Uiso 1 1 calc R U
C26 C 0.9792(4) 0.7033(2) 0.0104(3) 0.0511(9) Uani 1 1 d . .
C27 C 0.8905(4) 0.6213(3) -0.0740(3) 0.0545(9) Uani 1 1 d . .
C28 C 0.7970(4) 0.5325(2) 0.0147(3) 0.0497(9) Uani 1 1 d . .
C29 C 0.8838(4) 0.6110(2) 0.1029(2) 0.0509(9) Uani 1 1 d . .
H29 H 0.8798 0.6041 0.1619 0.061 Uiso 1 1 calc R U
C30 C 0.9736(4) 0.6968(2) 0.1022(2) 0.0492(9) Uani 1 1 d . .
C31 C 0.6939(4) 0.4427(2) 0.0172(3) 0.0521(9) Uani 1 1 d . .
C32 C 0.7016(4) 0.4125(3) 0.0936(3) 0.0670(11) Uani 1 1 d . .
H32 H 0.7756 0.4477 0.1465 0.080 Uiso 1 1 calc R U
C33 C 0.5994(5) 0.3297(3) 0.0923(3) 0.0831(13) Uani 1 1 d . .
H33 H 0.6061 0.3101 0.1443 0.100 Uiso 1 1 calc R U
C34 C 0.4893(5) 0.2767(3) 0.0154(4) 0.0830(14) Uani 1 1 d . .
H34 H 0.4207 0.2222 0.0157 0.100 Uiso 1 1 calc R U
C35 C 0.4809(4) 0.3044(3) -0.0615(3) 0.0767(12) Uani 1 1 d . .
H35 H 0.4074 0.2680 -0.1146 0.092 Uiso 1 1 calc R U
C36 C 0.5823(4) 0.3871(3) -0.0605(3) 0.0642(10) Uani 1 1 d . .
H36 H 0.5753 0.4057 -0.1132 0.077 Uiso 1 1 calc R U
C37 C 1.0667(4) 0.7761(2) 0.1947(2) 0.0466(9) Uani 1 1 d . .
C38 C 1.1755(4) 0.7424(3) 0.2364(2) 0.0560(9) Uani 1 1 d . .
H38 H 1.1901 0.6708 0.2059 0.067 Uiso 1 1 calc R U
C39 C 1.2635(4) 0.8129(3) 0.3229(3) 0.0693(11) Uani 1 1 d . .
H39 H 1.3381 0.7891 0.3489 0.083 Uiso 1 1 calc R U
C40 C 1.2405(5) 0.9187(3) 0.3704(3) 0.0773(12) Uani 1 1 d . .
H40 H 1.2988 0.9661 0.4289 0.093 Uiso 1 1 calc R U
C41 C 1.1310(5) 0.9538(3) 0.3311(3) 0.0702(11) Uani 1 1 d . .
H41 H 1.1155 1.0251 0.3632 0.084 Uiso 1 1 calc R U
C42 C 1.0442(4) 0.8843(3) 0.2445(3) 0.0547(9) Uani 1 1 d . .
N1 N 0.3333(3) 0.51196(19) 0.4230(2) 0.0509(7) Uani 1 1 d . .
N2 N 0.8000(3) 0.5374(2) -0.0712(2) 0.0551(8) Uani 1 1 d . .
Cl1 Cl 0.77168(13) 0.82192(8) 0.36861(8) 0.0815(3) Uani 1 1 d . .
Cl2 Cl 0.35091(15) 0.92125(8) 0.60905(9) 0.0971(4) Uani 1 1 d . .
Cl3 Cl 1.18889(16) 0.88258(10) -0.10889(9) 0.1208(5) Uani 1 1 d . .
Cl4 Cl 0.90393(14) 0.93093(8) 0.19920(9) 0.0917(4) Uani 1 1 d . .

loop_
_atom_site_aniso_label
_atom_site_aniso_U_11
_atom_site_aniso_U_22
_atom_site_aniso_U_33
_atom_site_aniso_U_23
_atom_site_aniso_U_13
_atom_site_aniso_U_12
C1 0.059(3) 0.058(2) 0.046(2) 0.0106(18) 0.009(2) 0.0046(19)
C2 0.063(3) 0.074(2) 0.048(2) 0.026(2) 0.013(2) 0.014(2)
C3 0.054(2) 0.058(2) 0.059(3) 0.033(2) 0.017(2) 0.0119(19)
C4 0.054(2) 0.0451(19) 0.049(2) 0.0189(17) 0.0042(19) 0.0025(17)
C5 0.049(2) 0.0439(18) 0.044(2) 0.0188(17) 0.0018(18) 0.0077(17)
C6 0.049(2) 0.053(2) 0.042(2) 0.0188(18) 0.0056(19) 0.0087(18)
C7 0.052(2) 0.0456(19) 0.051(2) 0.0215(18) -0.0020(19) 0.0055(17)
C8 0.063(3) 0.053(2) 0.041(2) 0.0210(18) 0.0027(19) 0.0013(19)
C9 0.059(3) 0.0454(19) 0.047(2) 0.0183(17) -0.0021(19) -0.0010(18)
C10 0.052(2) 0.051(2) 0.057(2) 0.027(2) -0.004(2) 0.0020(18)
C11 0.072(3) 0.063(2) 0.069(3) 0.029(2) 0.003(2) -0.005(2)
C12 0.071(3) 0.088(3) 0.089(3) 0.052(3) 0.008(3) -0.009(2)
C13 0.076(3) 0.086(3) 0.103(4) 0.062(3) -0.007(3) -0.019(3)
C14 0.087(3) 0.057(2) 0.086(3) 0.030(2) -0.012(3) -0.017(2)
C15 0.078(3) 0.064(2) 0.063(3) 0.030(2) -0.004(2) -0.006(2)
C16 0.065(3) 0.059(2) 0.041(2) 0.0140(18) 0.008(2) -0.012(2)
C17 0.087(3) 0.098(3) 0.039(2) 0.016(2) -0.003(2) -0.034(3)
C18 0.110(4) 0.130(4) 0.063(3) 0.044(3) -0.012(3) -0.031(4)
C19 0.120(5) 0.098(4) 0.059(3) 0.007(3) -0.003(3) -0.050(4)
C20 0.099(4) 0.063(3) 0.080(3) 0.005(3) 0.026(3) -0.018(3)
C21 0.084(3) 0.054(2) 0.055(3) 0.007(2) 0.023(2) -0.007(2)
C22 0.078(3) 0.088(3) 0.047(3) 0.024(2) -0.009(2) -0.004(2)
C23 0.098(4) 0.107(3) 0.058(3) 0.051(3) -0.002(3) -0.002(3)
C24 0.084(3) 0.080(3) 0.062(3) 0.042(2) -0.005(2) -0.010(2)
C25 0.074(3) 0.070(2) 0.054(2) 0.033(2) -0.004(2) -0.005(2)
C26 0.053(2) 0.0497(19) 0.047(2) 0.0189(18) 0.0018(19) 0.0044(18)
C27 0.056(3) 0.061(2) 0.046(2) 0.0236(19) 0.005(2) 0.0099(19)
C28 0.044(2) 0.0465(19) 0.053(2) 0.0154(18) 0.0080(19) 0.0108(17)
C29 0.058(2) 0.0498(19) 0.042(2) 0.0175(17) 0.0066(19) 0.0095(18)
C30 0.052(2) 0.0504(19) 0.045(2) 0.0197(17) 0.0090(19) 0.0131(18)
C31 0.050(2) 0.0434(18) 0.051(2) 0.0095(18) 0.005(2) 0.0079(17)
C32 0.077(3) 0.056(2) 0.062(3) 0.022(2) 0.007(2) 0.002(2)
C33 0.109(4) 0.065(3) 0.074(3) 0.031(2) 0.020(3) 0.000(3)
C34 0.081(4) 0.053(2) 0.098(4) 0.019(3) 0.023(3) -0.005(2)
C35 0.063(3) 0.057(2) 0.090(3) 0.016(2) 0.004(3) -0.002(2)
C36 0.060(3) 0.056(2) 0.068(3) 0.018(2) 0.008(2) 0.008(2)
C37 0.052(2) 0.049(2) 0.037(2) 0.0180(17) 0.0079(18) 0.0002(17)
C38 0.065(3) 0.053(2) 0.042(2) 0.0151(18) 0.004(2) 0.0034(19)
C39 0.073(3) 0.069(3) 0.061(3) 0.027(2) -0.002(2) 0.001(2)
C40 0.098(4) 0.064(3) 0.055(3) 0.020(2) -0.010(2) -0.015(2)
C41 0.098(3) 0.0394(19) 0.059(3) 0.011(2) 0.005(3) -0.004(2)
C42 0.064(3) 0.048(2) 0.052(2) 0.0223(18) 0.009(2) 0.0060(19)
N1 0.052(2) 0.0461(15) 0.0474(19) 0.0157(14) 0.0014(16) 0.0010(14)
N2 0.055(2) 0.0579(17) 0.0472(19) 0.0180(15) 0.0072(16) 0.0074(15)
Cl1 0.0949(9) 0.0719(6) 0.0874(8) 0.0439(6) 0.0331(7) 0.0024(6)
Cl2 0.1157(11) 0.0683(7) 0.0982(9) 0.0255(6) 0.0059(8) 0.0266(7)
Cl3 0.1579(13) 0.1221(9) 0.0957(9) 0.0770(8) -0.0100(9) -0.0395(9)
Cl4 0.1097(10) 0.0711(7) 0.0982(9) 0.0352(6) 0.0099(7) 0.0373(6)

loop_
_atom_type_symbol
_atom_type_description
_atom_type_scat_dispersion_real
_atom_type_scat_dispersion_imag
_atom_type_scat_source
C C 0.0033 0.0016 'International Tables Vol C Tables 4.2.6.8 and 6.1.1.4'
H H 0.0000 0.0000 'International Tables Vol C Tables 4.2.6.8 and 6.1.1.4'
N N 0.0061 0.0033 'International Tables Vol C Tables 4.2.6.8 and 6.1.1.4'
Cl Cl 0.1484 0.1585 'International Tables Vol C Tables 4.2.6.8 and 6.1.1.4'

loop_
_geom_angle_atom_site_label_1
_geom_angle_atom_site_label_2
_geom_angle_atom_site_label_3
_geom_angle
C2 C1 C6 121.9(3)
C2 C1 H1 119.0
C6 C1 H1 119.0
C1 C2 C3 119.6(3)
C1 C2 H2 120.2
C3 C2 H2 120.2
C4 C3 C2 121.1(3)
C4 C3 Cl1 120.2(3)
C2 C3 Cl1 118.7(3)
C3 C4 C5 120.5(3)
C3 C4 H4 119.7
C5 C4 H4 119.7
C4 C5 C9 124.0(3)
C4 C5 C6 118.8(3)
C9 C5 C6 117.2(3)
N1 C6 C1 118.6(3)
N1 C6 C5 123.3(3)
C1 C6 C5 118.1(3)
N1 C7 C8 121.6(3)
N1 C7 C10 117.2(3)
C8 C7 C10 121.2(3)
C9 C8 C7 121.4(3)
C9 C8 H8 119.3
C7 C8 H8 119.3
C8 C9 C5 118.2(3)
C8 C9 C16 119.7(3)
C5 C9 C16 122.1(3)
C11 C10 C15 117.3(3)
C11 C10 C7 123.0(3)
C15 C10 C7 119.7(3)
C10 C11 C12 121.8(4)
C10 C11 H11 119.1
C12 C11 H11 119.1
C13 C12 C11 120.0(4)
C13 C12 H12 120.0
C11 C12 H12 120.0
C12 C13 C14 119.8(4)
C12 C13 H13 120.1
C14 C13 H13 120.1
C13 C14 C15 120.2(4)
C13 C14 H14 119.9
C15 C14 H14 119.9
C10 C15 C14 120.9(4)
C10 C15 H15 119.6
C14 C15 H15 119.6
C21 C16 C17 120.3(3)
C21 C16 C9 122.6(3)
C17 C16 C9 117.0(3)
C18 C17 C16 117.8(5)
C18 C17 H17 121.1
C16 C17 H17 121.1
C19 C18 C17 119.9(5)
C19 C18 H18 120.0
C17 C18 H18 120.0
C20 C19 C18 122.7(5)
C20 C19 H19 118.6
C18 C19 H19 118.6
C19 C20 C21 118.6(5)
C19 C20 H20 120.7
C21 C20 H20 120.7
C20 C21 C16 120.6(4)
C20 C21 Cl2 118.2(4)
C16 C21 Cl2 121.2(3)
C23 C22 C27 120.6(4)
C23 C22 H22 119.7
C27 C22 H22 119.7
C22 C23 C24 120.1(3)
C22 C23 H23 120.0
C24 C23 H23 120.0
C25 C24 C23 121.3(3)
C25 C24 Cl3 121.0(3)
C23 C24 Cl3 117.6(3)
C24 C25 C26 120.1(3)
C24 C25 H25 119.9
C26 C25 H25 119.9
C25 C26 C30 123.4(3)
C25 C26 C27 119.0(3)
C30 C26 C27 117.5(3)
N2 C27 C22 117.4(3)
N2 C27 C26 123.8(3)
C22 C27 C26 118.9(3)
N2 C28 C29 122.1(3)
N2 C28 C31 117.1(3)
C29 C28 C31 120.8(3)
C30 C29 C28 121.1(3)
C30 C29 H29 119.4
C28 C29 H29 119.4
C29 C30 C26 117.8(3)
C29 C30 C37 120.1(3)
C26 C30 C37 122.1(3)
C32 C31 C36 117.6(3)
C32 C31 C28 123.6(3)
C36 C31 C28 118.8(3)
C31 C32 C33 120.5(4)
C31 C32 H32 119.8
C33 C32 H32 119.8
C34 C33 C32 121.0(4)
C34 C33 H33 119.5
C32 C33 H33 119.5
C35 C34 C33 119.5(4)
C35 C34 H34 120.3
C33 C34 H34 120.3
C34 C35 C36 119.9(4)
C34 C35 H35 120.1
C36 C35 H35 120.1
C31 C36 C35 121.6(4)
C31 C36 H36 119.2
C35 C36 H36 119.2
C38 C37 C42 118.0(3)
C38 C37 C30 119.4(3)
C42 C37 C30 122.6(3)
C37 C38 C39 121.3(3)
C37 C38 H38 119.3
C39 C38 H38 119.3
C40 C39 C38 119.9(4)
C40 C39 H39 120.0
C38 C39 H39 120.0
C41 C40 C39 119.8(4)
C41 C40 H40 120.1
C39 C40 H40 120.1
C40 C41 C42 120.5(3)
C40 C41 H41 119.7
C42 C41 H41 119.7
C41 C42 C37 120.4(3)
C41 C42 Cl4 119.1(3)
C37 C42 Cl4 120.5(3)
C7 N1 C6 118.4(3)
C28 N2 C27 117.8(3)

loop_
_geom_bond_atom_site_label_1
_geom_bond_atom_site_label_2
_geom_bond_distance
C1 C2 1.352(4)
C1 C6 1.403(4)
C1 H1 0.9300
C2 C3 1.400(5)
C2 H2 0.9300
C3 C4 1.345(4)
C3 Cl1 1.746(3)
C4 C5 1.416(4)
C4 H4 0.9300
C5 C9 1.418(4)
C5 C6 1.419(4)
C6 N1 1.373(4)
C7 N1 1.321(4)
C7 C8 1.415(4)
C7 C10 1.495(4)
C8 C9 1.373(4)
C8 H8 0.9300
C9 C16 1.496(4)
C10 C11 1.376(5)
C10 C15 1.388(5)
C11 C12 1.391(4)
C11 H11 0.9300
C12 C13 1.360(5)
C12 H12 0.9300
C13 C14 1.366(5)
C13 H13 0.9300
C14 C15 1.395(5)
C14 H14 0.9300
C15 H15 0.9300
C16 C21 1.398(5)
C16 C17 1.417(5)
C17 C18 1.407(6)
C17 H17 0.9300
C18 C19 1.379(7)
C18 H18 0.9300
C19 C20 1.368(7)
C19 H19 0.9300
C20 C21 1.390(5)
C20 H20 0.9300
C21 Cl2 1.698(4)
C22 C23 1.366(5)
C22 C27 1.410(5)
C22 H22 0.9300
C23 C24 1.396(5)
C23 H23 0.9300
C24 C25 1.354(4)
C24 Cl3 1.747(4)
C25 C26 1.413(4)
C25 H25 0.9300
C26 C30 1.416(4)
C26 C27 1.418(4)
C27 N2 1.370(4)
C28 N2 1.317(4)
C28 C29 1.425(4)
C28 C31 1.495(4)
C29 C30 1.376(4)
C29 H29 0.9300
C30 C37 1.490(4)
C31 C32 1.378(4)
C31 C36 1.388(5)
C32 C33 1.393(5)
C32 H32 0.9300
C33 C34 1.369(5)
C33 H33 0.9300
C34 C35 1.362(5)
C34 H34 0.9300
C35 C36 1.390(4)
C35 H35 0.9300
C36 H36 0.9300
C37 C38 1.379(5)
C37 C42 1.409(4)
C38 C39 1.384(5)
C38 H38 0.9300
C39 C40 1.380(5)
C39 H39 0.9300
C40 C41 1.375(5)
C40 H40 0.9300
C41 C42 1.377(5)
C41 H41 0.9300
C42 Cl4 1.736(4)

loop_
_geom_torsion_atom_site_label_1
_geom_torsion_atom_site_label_2
_geom_torsion_atom_site_label_3
_geom_torsion_atom_site_label_4
_geom_torsion
C6 C1 C2 C3 0.1(5)
C1 C2 C3 C4 0.0(5)
C1 C2 C3 Cl1 179.9(3)
C2 C3 C4 C5 -0.3(5)
Cl1 C3 C4 C5 179.8(3)
C3 C4 C5 C9 178.9(3)
C3 C4 C5 C6 0.3(5)
C2 C1 C6 N1 -179.9(3)
C2 C1 C6 C5 0.0(5)
C4 C5 C6 N1 179.6(3)
C9 C5 C6 N1 0.9(5)
C4 C5 C6 C1 -0.2(5)
C9 C5 C6 C1 -178.9(3)
N1 C7 C8 C9 -0.2(5)
C10 C7 C8 C9 -178.9(3)
C7 C8 C9 C5 0.1(5)
C7 C8 C9 C16 -179.3(3)
C4 C5 C9 C8 -179.1(3)
C6 C5 C9 C8 -0.5(5)
C4 C5 C9 C16 0.3(5)
C6 C5 C9 C16 178.9(3)
N1 C7 C10 C11 -174.2(3)
C8 C7 C10 C11 4.6(5)
N1 C7 C10 C15 6.1(5)
C8 C7 C10 C15 -175.1(3)
C15 C10 C11 C12 -1.2(6)
C7 C10 C11 C12 179.1(3)
C10 C11 C12 C13 0.7(6)
C11 C12 C13 C14 -1.0(7)
C12 C13 C14 C15 2.0(7)
C11 C10 C15 C14 2.1(6)
C7 C10 C15 C14 -178.2(3)
C13 C14 C15 C10 -2.6(6)
C8 C9 C16 C21 -108.7(4)
C5 C9 C16 C21 71.9(5)
C8 C9 C16 C17 69.7(5)
C5 C9 C16 C17 -109.7(4)
C21 C16 C17 C18 1.2(5)
C9 C16 C17 C18 -177.3(4)
C16 C17 C18 C19 -0.2(6)
C17 C18 C19 C20 -0.7(8)
C18 C19 C20 C21 0.6(7)
C19 C20 C21 C16 0.4(6)
C19 C20 C21 Cl2 -179.9(4)
C17 C16 C21 C20 -1.3(6)
C9 C16 C21 C20 177.1(4)
C17 C16 C21 Cl2 179.0(3)
C9 C16 C21 Cl2 -2.6(5)
C27 C22 C23 C24 -0.3(7)
C22 C23 C24 C25 -0.4(7)
C22 C23 C24 Cl3 178.1(3)
C23 C24 C25 C26 0.2(6)
Cl3 C24 C25 C26 -178.2(3)
C24 C25 C26 C30 178.7(4)
C24 C25 C26 C27 0.5(6)
C23 C22 C27 N2 -178.8(4)
C23 C22 C27 C26 1.0(6)
C25 C26 C27 N2 178.7(3)
C30 C26 C27 N2 0.4(5)
C25 C26 C27 C22 -1.1(5)
C30 C26 C27 C22 -179.4(3)
N2 C28 C29 C30 1.0(5)
C31 C28 C29 C30 -176.8(3)
C28 C29 C30 C26 -1.3(5)
C28 C29 C30 C37 -178.2(3)
C25 C26 C30 C29 -177.5(3)
C27 C26 C30 C29 0.6(5)
C25 C26 C30 C37 -0.7(5)
C27 C26 C30 C37 177.5(3)
N2 C28 C31 C32 164.8(3)
C29 C28 C31 C32 -17.2(5)
N2 C28 C31 C36 -16.3(5)
C29 C28 C31 C36 161.7(3)
C36 C31 C32 C33 -0.6(5)
C28 C31 C32 C33 178.3(3)
C31 C32 C33 C34 -0.1(6)
C32 C33 C34 C35 0.9(6)
C33 C34 C35 C36 -1.1(6)
C32 C31 C36 C35 0.4(5)
C28 C31 C36 C35 -178.5(3)
C34 C35 C36 C31 0.4(6)
C29 C30 C37 C38 63.0(4)
C26 C30 C37 C38 -113.8(4)
C29 C30 C37 C42 -114.2(4)
C26 C30 C37 C42 69.0(4)
C42 C37 C38 C39 -2.0(5)
C30 C37 C38 C39 -179.3(3)
C37 C38 C39 C40 1.7(5)
C38 C39 C40 C41 -0.6(6)
C39 C40 C41 C42 -0.1(6)
C40 C41 C42 C37 -0.2(5)
C40 C41 C42 Cl4 178.3(3)
C38 C37 C42 C41 1.2(5)
C30 C37 C42 C41 178.5(3)
C38 C37 C42 Cl4 -177.2(2)
C30 C37 C42 Cl4 0.0(4)
C8 C7 N1 C6 0.6(5)
C10 C7 N1 C6 179.4(3)
C1 C6 N1 C7 178.8(3)
C5 C6 N1 C7 -1.0(5)
C29 C28 N2 C27 0.1(5)
C31 C28 N2 C27 178.0(3)
C22 C27 N2 C28 179.0(3)
C26 C27 N2 C28 -0.8(5)
